data_1001538
loop_
_publ_author_name
'Benabbas, A'
'Leligny, H'
'Borel, M M'
'Grandin, A'
'Leclaire, A'
'Raveau, B'

_publ_section_title
;
Na~4-x~Nb~7~P~4~O~29~: A Phosphate Niobium Bronze Intergrowth of the
Members M=3 snd M=4 of the MPTB's Series Na~x~(NbO~3~)~2m~(PO~2~)~4~
;
_journal_coden_ASTM JSSCBI
_journal_name_full 'Journal of Solid State Chemistry'
_journal_page_first 137
_journal_page_last 144
_journal_paper_doi 10.1016/0022-4596(92)90209-E
_journal_volume 101
_journal_year 1992
_chemical_formula_structural 'Na3.04 (Nb7 P4 O29)'
_chemical_formula_sum 'Na3.04 Nb7 O29 P4'
_chemical_name_systematic
;
Sodium phyllo-heptaniobotetraphosphate (3.04/1)
;
_space_group_IT_number 15
_symmetry_cell_setting monoclinic
_symmetry_Int_Tables_number 15
_symmetry_space_group_name_Hall '-C 2yc'
_symmetry_space_group_name_H-M 'C 1 2/c 1'
_cell_angle_alpha 90
_cell_angle_beta 97.79(1)
_cell_angle_gamma 90
_cell_formula_units_Z 4
_cell_length_a 32.850(4)
_cell_length_b 5.3484(4)
_cell_length_c 13.252(2)
_cell_volume 2306.8
_refine_ls_R_factor_all 0.052
_cod_database_code 1001538

loop_
_symmetry_equiv_pos_as_xyz
x,y,z
-x,y,1/2-z
-x,-y,-z
x,-y,1/2+z
1/2+x,1/2+y,z
1/2-x,1/2+y,1/2-z
1/2-x,1/2-y,-z
1/2+x,1/2-y,1/2+z

loop_
_atom_site_label
_atom_site_type_symbol
_atom_site_symmetry_multiplicity
_atom_site_Wyckoff_symbol
_atom_site_fract_x
_atom_site_fract_y
_atom_site_fract_z
_atom_site_occupancy
_atom_site_attached_hydrogens
_atom_site_calc_flag
Nb1 Nb5+ 4 a 0. 0. 0. 1. 0 d
Nb2 Nb5+ 8 f 0.3183(3) 0.5011(4) 0.02287(7) 1. 0 d
Nb3 Nb5+ 8 f 0.22724(3) 0.4785(3) 0.32190(8) 1. 0 d
Nb4 Nb5+ 8 f 0.04595(2) 0.4973(4) 0.17911(7) 1. 0 d
P1 P5+ 8 f 0.14822(8) 0.487(1) 0.1205(2) 1. 0 d
P2 P5+ 8 f 0.42169(7) 0.503(1) 0.1525(2) 1. 0 d
Na1 Na1+ 8 f 0.1318(2) 0.507(2) 0.3634(4) 1. 0 d
Na2 Na1+ 8 f -0.0976(4) 0.009(4) -0.0995(9) 0.52 0 d
O1 O2- 8 f -0.0468(3) -0.025(3) 0.0780(8) 1. 0 d
O2 O2- 8 f 0.0270(4) -0.286(2) 0.0731(9) 1. 0 d
O3 O2- 8 f 0.0299(4) 0.207(2) 0.1076(8) 1. 0 d
O4 O2- 8 f 0.3791(3) 0.459(2) 0.0956(8) 1. 0 d
O5 O2- 8 f 0.3066(3) 0.730(2) 0.1235(8) 1. 0 d
O6 O2- 8 f 0.3024(3) 0.227(2) 0.0847(7) 1. 0 d
O7 O2- 8 f 0.2710(3) 0.564(2) -0.0695(7) 1. 0 d
O8 O2- 8 f 0.3401(3) 0.278(2) -0.0883(7) 1. 0 d
O9 O2- 8 f 0.3482(3) 0.821(2) -0.0378(7) 1. 0 d
O10 O2- 8 f 0.1737(3) 0.562(2) 0.2216(8) 1. 0 d
O11 O2- 8 f 0.2478(3) 0.291(2) 0.2264(7) 1. 0 d
O12 O2- 4 e 0. 0.515(5) 0.25 1. 0 d
O13 O2- 8 f 0.1029(3) 0.480(3) 0.1375(7) 1. 0 d
O14 O2- 8 f 0.0722(4) 0.798(2) 0.2645(9) 1. 0 d
O15 O2- 8 f 0.0755(4) 0.264(2) 0.3037(8) 1. 0 d

loop_
_atom_type_symbol
_atom_type_oxidation_number
Nb5+ 5.000
P5+ 5.000
Na1+ 1.000
O2- -2.000
